data_2221089
loop_
_publ_author_name
'McKay, Michael G.'
'Friedrich, Holger B.'
'Howie, R. Alan'
'Maguire, Glenn E. M.'

_publ_section_title
;
 7,11,15,28-Tetrabromo-1,21,23,25-tetraphenethylresorcin[4]arene
 cavitand--acetone--chloroform (1/1.31/0.69)at 173K
;
_journal_coeditor_code HG2477
_journal_issue 3
_journal_name_full 'Acta Crystallographica Section E'
_journal_page_first o631
_journal_page_last o632
_journal_paper_doi 10.1107/S1600536809006540
_journal_volume 65
_journal_year 2009
_chemical_formula_moiety 'C64 H52 Br4 O8, 0.31(C3 H6 O), 0.69(C H Cl3)'
_chemical_formula_sum 'C68.62 H60.55 Br4 Cl2.07 O9.31'
_chemical_formula_weight 1427.14
_chemical_melting_point 558
_chemical_name_common
;
7,11,15,28-Tetrabromo-1,21,23,25-tetraphenethylresorcin[4]arene
cavitand--acetone--chloroform (1/1.31/0.69)
;
_chemical_name_systematic
;
7,11,15,28-Tetrabromo-1,21,23,25-tetraphenethyl-2,20:3,19-dimetheno-
1<i>H</i>,21<i>H</i>,23<i>H</i>,25<i>H</i>-
di-1,3-dioxocino[5,4-i:5',4'-i']benzo[1,2-d:5,4-d']bis[1,3]benzodioxocin
;
_space_group_IT_number 62
_symmetry_cell_setting orthorhombic
_symmetry_space_group_name_Hall '-P 2ac 2n'
_symmetry_space_group_name_H-M 'P n m a'
_atom_sites_solution_hydrogens geom
_atom_sites_solution_primary direct
_atom_sites_solution_secondary difmap
_audit_creation_method SHELXL-97
_cell_angle_alpha 90.00
_cell_angle_beta 90.00
_cell_angle_gamma 90.00
_cell_formula_units_Z 4
_cell_length_a 24.7118(18)
_cell_length_b 20.4364(13)
_cell_length_c 11.9345(8)
_cell_measurement_temperature 173(2)
_cell_volume 6027.2(7)
_computing_cell_refinement 'SAINT (Bruker, 2005)'
_computing_data_collection 'APEX2 (Bruker, 2005)'
_computing_data_reduction 'SAINT (Bruker, 2005)'
_computing_molecular_graphics 'ORTEP-3 for Windows (Farrugia, 1997)'
_computing_publication_material 'SHELXTL (Sheldrick, 2008)'
_computing_structure_refinement 'SHELXL97 (Sheldrick, 2008)'
_computing_structure_solution 'SHELXTL (Bruker, 1999)'
_diffrn_ambient_temperature 173(2)
_diffrn_measured_fraction_theta_full 0.970
_diffrn_measured_fraction_theta_max 0.970
_diffrn_measurement_device_type 'Bruker APEXII CCD area-detector'
_diffrn_measurement_method '\f and \w'
_diffrn_radiation_monochromator graphite
_diffrn_radiation_source 'fine-focus sealed tube'
_diffrn_radiation_type MoK\a
_diffrn_radiation_wavelength 0.71073
_diffrn_reflns_av_R_equivalents 0.0801
_diffrn_reflns_av_sigmaI/netI 0.0705
_diffrn_reflns_limit_h_max 30
_diffrn_reflns_limit_h_min -28
_diffrn_reflns_limit_k_max 20
_diffrn_reflns_limit_k_min -23
_diffrn_reflns_limit_l_max 14
_diffrn_reflns_limit_l_min -14
_diffrn_reflns_number 21376
_diffrn_reflns_theta_full 26.00
_diffrn_reflns_theta_max 26.00
_diffrn_reflns_theta_min 1.65
_exptl_absorpt_coefficient_mu 2.823
_exptl_absorpt_correction_T_max 0.6454
_exptl_absorpt_correction_T_min 0.3907
_exptl_absorpt_correction_type integration
_exptl_absorpt_process_details '(XPREP in SAINT-NT; Bruker 2005)'
_exptl_crystal_colour yellow
_exptl_crystal_density_diffrn 1.573
_exptl_crystal_density_method 'not measured'
_exptl_crystal_description block
_exptl_crystal_F_000 2888
_exptl_crystal_size_max 0.41
_exptl_crystal_size_mid 0.25
_exptl_crystal_size_min 0.17
_refine_diff_density_max 1.231
_refine_diff_density_min -0.600
_refine_ls_extinction_method none
_refine_ls_goodness_of_fit_ref 0.955
_refine_ls_hydrogen_treatment constr
_refine_ls_matrix_type full
_refine_ls_number_parameters 406
_refine_ls_number_reflns 5927
_refine_ls_number_restraints 0
_refine_ls_restrained_S_all 0.955
_refine_ls_R_factor_all 0.0726
_refine_ls_R_factor_gt 0.0512
_refine_ls_shift/su_max 0.001
_refine_ls_shift/su_mean 0.000
_refine_ls_structure_factor_coef Fsqd
_refine_ls_weighting_details 'calc w=1/[\s^2^(Fo^2^)+(0.0825P)^2^] where P=(Fo^2^+2Fc^2^)/3'
_refine_ls_weighting_scheme calc
_refine_ls_wR_factor_gt 0.1318
_refine_ls_wR_factor_ref 0.1377
_reflns_number_gt 3945
_reflns_number_total 5927
_reflns_threshold_expression I>2\s(I)
_cod_data_source_file hg2477.cif
_cod_data_source_block I
_cod_database_code 2221089
_cod_database_fobs_code 2221089

loop_
_symmetry_equiv_pos_as_xyz
'x, y, z'
'-x+1/2, -y, z+1/2'
'-x, y+1/2, -z'
'x+1/2, -y+1/2, -z+1/2'
'-x, -y, -z'
'x-1/2, y, -z-1/2'
'x, -y-1/2, z'
'-x-1/2, y-1/2, z-1/2'

loop_
_atom_site_type_symbol
_atom_site_label
_atom_site_fract_x
_atom_site_fract_y
_atom_site_fract_z
_atom_site_U_iso_or_equiv
_atom_site_adp_type
_atom_site_calc_flag
_atom_site_refinement_flags
_atom_site_occupancy
_atom_site_disorder_assembly
_atom_site_disorder_group
C C1 0.20422(14) 0.05762(19) 0.3969(3) 0.0311(9) Uani d . 1 . .
C C2 0.16575(15) 0.0724(2) 0.3167(3) 0.0319(9) Uani d . 1 . .
C C3 0.11888(15) 0.1056(2) 0.3475(3) 0.0311(9) Uani d . 1 . .
C C4 0.11216(14) 0.12196(19) 0.4597(3) 0.0308(9) Uani d . 1 . .
H H4 0.0807 0.1454 0.4813 0.037 Uiso calc R 1 . .
C C5 0.14965(14) 0.10541(19) 0.5412(3) 0.0279(8) Uani d . 1 . .
C C6 0.19612(15) 0.07329(19) 0.5079(3) 0.0282(8) Uani d . 1 . .
C C7 0.27265(16) 0.0977(2) 0.6250(3) 0.0388(10) Uani d . 1 . .
H H7A 0.2812 0.1286 0.5635 0.047 Uiso calc R 1 . .
H H7B 0.3064 0.0743 0.6447 0.047 Uiso calc R 1 . .
C C8 0.22623(15) 0.1911(2) 0.6997(3) 0.0298(9) Uani d . 1 . .
C C9 0.17120(14) 0.19043(19) 0.6789(3) 0.0263(8) Uani d . 1 . .
C C10 0.14312(15) 0.1245(2) 0.6645(3) 0.0298(9) Uani d . 1 . .
H H10 0.1640 0.0919 0.7095 0.036 Uiso calc R 1 . .
C C11 0.1443(2) 0.2500 0.6679(4) 0.0272(12) Uani d S 1 . .
H H11 0.1066 0.2500 0.6523 0.033 Uiso calc SR 1 . .
C C12 0.2540(2) 0.2500 0.7082(4) 0.0297(12) Uani d S 1 . .
C C13 0.19362(17) 0.0980(2) 0.1308(3) 0.0382(10) Uani d . 1 . .
H H13A 0.2168 0.1294 0.1718 0.046 Uiso calc R 1 . .
H H13B 0.2165 0.0753 0.0751 0.046 Uiso calc R 1 . .
C C14 0.13603(16) 0.1905(2) 0.1238(3) 0.0381(10) Uani d . 1 . .
C C15 0.09748(15) 0.1902(2) 0.2090(3) 0.0325(9) Uani d . 1 . .
C C16 0.07762(15) 0.1257(2) 0.2572(3) 0.0358(10) Uani d . 1 . .
H H16 0.0790 0.0922 0.1961 0.043 Uiso calc R 1 . .
C C17 0.0795(2) 0.2500 0.2504(4) 0.0364(14) Uani d S 1 . .
H H17 0.0538 0.2500 0.3096 0.044 Uiso calc SR 1 . .
C C18 0.1557(2) 0.2500 0.0836(4) 0.0370(14) Uani d S 1 . .
C C19 0.08446(15) 0.1224(2) 0.7067(3) 0.0349(9) Uani d . 1 B .
H H19A 0.0636 0.1582 0.6712 0.042 Uiso calc R 1 . .
H H19B 0.0677 0.0804 0.6845 0.042 Uiso calc R 1 . .
C C20 0.08183(18) 0.1297(3) 0.8338(3) 0.0566(14) Uani d . 1 . .
H H20A 0.1005 0.1706 0.8560 0.068 Uiso calc PR 0.50 A 1
H H20B 0.1012 0.0926 0.8691 0.068 Uiso calc PR 0.50 A 1
H H20C 0.1118 0.1040 0.8669 0.068 Uiso calc PR 0.50 A 2
H H20D 0.0883 0.1762 0.8527 0.068 Uiso calc PR 0.50 A 2
C C21 0.0221(2) 0.1314(5) 0.8782(6) 0.054(4) Uani d PG 0.50 B 1
C C22 -0.0170(3) 0.0885(4) 0.8379(6) 0.063(3) Uani d PG 0.50 B 1
H H22 -0.0088 0.0604 0.7767 0.076 Uiso calc PR 0.50 B 1
C C23 -0.0680(2) 0.0867(4) 0.8870(7) 0.074(4) Uani d PG 0.50 B 1
H H23 -0.0947 0.0574 0.8595 0.089 Uiso calc PR 0.50 B 1
C C24 -0.0798(2) 0.1278(5) 0.9765(7) 0.077(5) Uani d PG 0.50 B 1
H H24 -0.1147 0.1266 1.0101 0.093 Uiso calc PR 0.50 B 1
C C25 -0.0408(3) 0.1707(5) 1.0168(5) 0.146(9) Uani d PG 0.50 B 1
H H25 -0.0489 0.1988 1.0780 0.175 Uiso calc PR 0.50 B 1
C C26 0.0102(3) 0.1725(4) 0.9677(6) 0.066(4) Uani d PG 0.50 B 1
H H26 0.0369 0.2018 0.9952 0.079 Uiso calc PR 0.50 B 1
C C21A 0.0304(3) 0.1088(5) 0.8884(7) 0.056(4) Uani d PG 0.50 B 2
C C22A 0.0197(4) 0.0446(4) 0.9198(7) 0.071(3) Uani d PG 0.50 B 2
H H22A 0.0472 0.0123 0.9138 0.085 Uiso calc PR 0.50 B 2
C C23A -0.0311(4) 0.0276(4) 0.9602(8) 0.114(6) Uani d PG 0.50 B 2
H H23A -0.0384 -0.0162 0.9817 0.137 Uiso calc PR 0.50 B 2
C C24A -0.0714(3) 0.0749(6) 0.9691(10) 0.114(7) Uani d PG 0.50 B 2
H H24A -0.1061 0.0633 0.9967 0.137 Uiso calc PR 0.50 B 2
C C25A -0.0607(4) 0.1391(6) 0.9376(11) 0.28(2) Uani d PG 0.50 B 2
H H25A -0.0883 0.1714 0.9436 0.335 Uiso calc PR 0.50 B 2
C C26A -0.0099(5) 0.1561(4) 0.8972(10) 0.132(8) Uani d PG 0.50 B 2
H H26A -0.0026 0.1999 0.8757 0.159 Uiso calc PR 0.50 B 2
C C27 0.01933(16) 0.1291(2) 0.2997(3) 0.0400(10) Uani d . 1 . .
H H27A 0.0177 0.1593 0.3645 0.048 Uiso calc R 1 . .
H H27B -0.0040 0.1473 0.2399 0.048 Uiso calc R 1 . .
C C28 -0.00227(19) 0.0639(2) 0.3342(5) 0.0637(15) Uani d . 1 . .
H H28A 0.0253 0.0409 0.3799 0.076 Uiso calc R 1 . .
H H28B -0.0093 0.0372 0.2666 0.076 Uiso calc R 1 . .
C C29 -0.05422(19) 0.0702(2) 0.4016(5) 0.0557(13) Uani d . 1 . .
C C30 -0.10474(19) 0.0702(3) 0.3462(5) 0.0608(14) Uani d . 1 . .
H H30 -0.1059 0.0635 0.2675 0.073 Uiso calc R 1 . .
C C31 -0.1520(2) 0.0797(3) 0.4036(6) 0.0733(17) Uani d . 1 . .
H H31 -0.1855 0.0811 0.3647 0.088 Uiso calc R 1 . .
C C32 -0.1507(2) 0.0872(3) 0.5188(7) 0.0804(19) Uani d . 1 . .
H H32 -0.1835 0.0928 0.5590 0.096 Uiso calc R 1 . .
C C33 -0.1023(3) 0.0865(3) 0.5757(6) 0.0841(19) Uani d . 1 . .
H H33 -0.1016 0.0917 0.6548 0.101 Uiso calc R 1 . .
C C34 -0.0531(2) 0.0778(3) 0.5146(5) 0.0693(15) Uani d . 1 . .
H H34 -0.0195 0.0774 0.5532 0.083 Uiso calc R 1 . .
C C35 -0.0304(3) 0.2500 0.5415(6) 0.0545(18) Uani d S 1 . .
C C36 -0.0759(3) 0.2500 0.4528(9) 0.095(3) Uani d S 1 . .
H H36A -0.0594 0.2500 0.3781 0.142 Uiso d SR 1 . .
H H36B -0.0984 0.2892 0.4616 0.142 Uiso d R 1 . .
C C37 -0.0438(3) 0.2500 0.6615(6) 0.075(2) Uani d S 1 . .
H H37A -0.0105 0.2500 0.7063 0.112 Uiso d SR 1 . .
H H37B -0.0650 0.2108 0.6790 0.112 Uiso d R 1 . .
O O1 0.23403(10) 0.05210(13) 0.5868(2) 0.0325(6) Uani d . 1 . .
O O2 0.25454(10) 0.13379(13) 0.7197(2) 0.0333(6) Uani d . 1 . .
O O3 0.17310(11) 0.05159(14) 0.2073(2) 0.0391(7) Uani d . 1 . .
O O4 0.15316(11) 0.13257(16) 0.0747(2) 0.0425(7) Uani d . 1 . .
O O5 0.01602(19) 0.2500 0.5104(4) 0.0638(13) Uani d S 1 . .
Br Br1 0.268387(17) 0.01324(2) 0.35408(3) 0.04481(16) Uani d . 1 . .
Br Br2 0.32890(2) 0.2500 0.73692(6) 0.0501(2) Uani d S 1 . .
Br Br3 0.20877(3) 0.2500 -0.02924(5) 0.0641(2) Uani d S 1 . .

loop_
_atom_site_aniso_label
_atom_site_aniso_U_11
_atom_site_aniso_U_22
_atom_site_aniso_U_33
_atom_site_aniso_U_12
_atom_site_aniso_U_13
_atom_site_aniso_U_23
C1 0.033(2) 0.023(2) 0.037(2) 0.0032(17) 0.0034(16) -0.0012(18)
C2 0.041(2) 0.027(2) 0.0282(18) -0.0036(18) -0.0019(16) -0.0046(18)
C3 0.038(2) 0.027(2) 0.0288(18) -0.0046(17) -0.0025(15) -0.0052(17)
C4 0.0304(19) 0.027(2) 0.035(2) -0.0039(17) 0.0025(15) -0.0022(18)
C5 0.0351(19) 0.021(2) 0.0276(18) -0.0087(17) 0.0011(15) -0.0002(16)
C6 0.0358(19) 0.022(2) 0.0271(17) -0.0018(17) -0.0028(15) 0.0013(16)
C7 0.039(2) 0.041(3) 0.037(2) 0.007(2) 0.0006(17) -0.002(2)
C8 0.038(2) 0.030(2) 0.0212(16) 0.0028(18) -0.0021(14) 0.0006(17)
C9 0.0364(19) 0.026(2) 0.0166(15) -0.0031(17) 0.0021(14) -0.0026(16)
C10 0.037(2) 0.028(2) 0.0252(18) -0.0012(17) 0.0009(15) 0.0019(17)
C11 0.030(3) 0.027(3) 0.024(2) 0.000 0.004(2) 0.000
C12 0.028(3) 0.031(4) 0.030(3) 0.000 -0.002(2) 0.000
C13 0.045(2) 0.043(3) 0.0265(18) 0.005(2) 0.0019(17) -0.0077(19)
C14 0.042(2) 0.049(3) 0.0241(18) 0.006(2) -0.0105(16) -0.0080(19)
C15 0.036(2) 0.037(3) 0.0248(17) 0.0015(18) -0.0106(15) -0.0030(18)
C16 0.039(2) 0.035(3) 0.033(2) -0.0027(19) -0.0084(16) -0.009(2)
C17 0.032(3) 0.053(4) 0.024(3) 0.000 -0.011(2) 0.000
C18 0.045(3) 0.049(4) 0.018(2) 0.000 0.002(2) 0.000
C19 0.040(2) 0.035(3) 0.0304(19) -0.0059(19) 0.0027(16) -0.0037(19)
C20 0.049(3) 0.086(4) 0.035(2) -0.020(3) 0.0105(19) -0.009(3)
C21 0.037(6) 0.100(11) 0.024(6) -0.012(7) 0.001(4) -0.003(6)
C22 0.043(5) 0.084(9) 0.064(6) -0.014(6) 0.024(5) -0.031(6)
C23 0.046(7) 0.084(11) 0.093(9) 0.009(7) 0.008(6) 0.014(9)
C24 0.041(6) 0.139(15) 0.052(7) 0.008(8) 0.009(5) 0.017(9)
C25 0.070(9) 0.33(3) 0.039(6) 0.079(13) -0.021(6) -0.056(11)
C26 0.056(6) 0.109(10) 0.034(5) 0.020(6) -0.020(5) -0.019(6)
C21A 0.068(8) 0.074(9) 0.027(6) -0.007(7) 0.006(5) -0.006(6)
C22A 0.082(8) 0.077(9) 0.053(6) 0.000(7) 0.025(5) 0.024(6)
C23A 0.142(15) 0.097(13) 0.103(11) -0.053(11) 0.025(10) 0.034(9)
C24A 0.069(10) 0.18(2) 0.097(12) -0.022(12) 0.003(9) 0.046(15)
C25A 0.120(17) 0.32(4) 0.40(5) 0.17(2) 0.19(3) 0.29(4)
C26A 0.100(12) 0.115(15) 0.182(19) 0.045(11) 0.103(13) 0.082(14)
C27 0.037(2) 0.039(3) 0.044(2) -0.0059(19) -0.0069(18) -0.004(2)
C28 0.047(3) 0.045(3) 0.099(4) -0.013(2) -0.001(3) -0.004(3)
C29 0.049(3) 0.032(3) 0.086(4) -0.009(2) -0.005(3) 0.007(3)
C30 0.049(3) 0.050(3) 0.084(4) -0.012(2) -0.005(3) 0.003(3)
C31 0.043(3) 0.064(4) 0.113(5) -0.017(3) -0.007(3) 0.008(4)
C32 0.059(4) 0.059(4) 0.123(6) -0.016(3) 0.016(4) 0.022(4)
C33 0.101(5) 0.067(5) 0.085(4) -0.014(4) 0.013(4) 0.022(4)
C34 0.065(3) 0.061(4) 0.082(4) -0.008(3) -0.014(3) 0.024(3)
C35 0.046(4) 0.039(4) 0.079(5) 0.000 0.013(3) 0.000
C36 0.063(5) 0.081(7) 0.141(9) 0.000 -0.022(5) 0.000
C37 0.062(5) 0.092(7) 0.071(5) 0.000 0.022(4) 0.000
O1 0.0423(15) 0.0252(16) 0.0298(13) 0.0013(12) -0.0057(11) 0.0008(12)
O2 0.0426(15) 0.0283(17) 0.0289(12) 0.0066(13) -0.0055(11) 0.0008(12)
O3 0.0514(16) 0.0368(19) 0.0291(13) 0.0033(14) 0.0004(12) -0.0115(13)
O4 0.0543(17) 0.049(2) 0.0240(13) 0.0071(15) -0.0065(12) -0.0091(14)
O5 0.052(3) 0.067(3) 0.073(3) 0.000 0.002(2) 0.000
Br1 0.0470(3) 0.0497(3) 0.0377(2) 0.0141(2) 0.00437(17) -0.0069(2)
Br2 0.0349(3) 0.0451(4) 0.0703(4) 0.000 -0.0152(3) 0.000
Br3 0.0855(5) 0.0737(6) 0.0331(3) 0.000 0.0234(3) 0.000

loop_
_atom_type_symbol
_atom_type_description
_atom_type_scat_dispersion_real
_atom_type_scat_dispersion_imag
_atom_type_scat_source
C C 0.0033 0.0016 'International Tables Vol C Tables 4.2.6.8 and 6.1.1.4'
H H 0.0000 0.0000 'International Tables Vol C Tables 4.2.6.8 and 6.1.1.4'
O O 0.0106 0.0060 'International Tables Vol C Tables 4.2.6.8 and 6.1.1.4'
Br Br -0.2901 2.4595 'International Tables Vol C Tables 4.2.6.8 and 6.1.1.4'
Cl Cl 0.1484 0.1585 'International Tables Vol C Tables 4.2.6.8 and 6.1.1.4'

loop_
_geom_angle_atom_site_label_1
_geom_angle_atom_site_label_2
_geom_angle_atom_site_label_3
_geom_angle_site_symmetry_1
_geom_angle_site_symmetry_3
_geom_angle
_geom_angle_publ_flag
C6 C1 C2 . . 121.0(3) ?
C6 C1 Br1 . . 119.5(3) ?
C2 C1 Br1 . . 119.5(3) ?
C1 C2 O3 . . 119.7(3) ?
C1 C2 C3 . . 119.7(3) ?
O3 C2 C3 . . 120.6(3) ?
C4 C3 C2 . . 118.1(3) ?
C4 C3 C16 . . 122.1(3) ?
C2 C3 C16 . . 119.7(3) ?
C5 C4 C3 . . 122.5(4) ?
C5 C4 H4 . . 118.7 ?
C3 C4 H4 . . 118.7 ?
C6 C5 C4 . . 118.1(3) ?
C6 C5 C10 . . 119.0(3) ?
C4 C5 C10 . . 122.8(3) ?
C1 C6 C5 . . 120.5(3) ?
C1 C6 O1 . . 118.6(3) ?
C5 C6 O1 . . 120.8(3) ?
O1 C7 O2 . . 112.8(3) ?
O1 C7 H7A . . 109.0 ?
O2 C7 H7A . . 109.0 ?
O1 C7 H7B . . 109.0 ?
O2 C7 H7B . . 109.0 ?
H7A C7 H7B . . 107.8 ?
C9 C8 O2 . . 121.3(4) ?
C9 C8 C12 . . 120.5(4) ?
O2 C8 C12 . . 118.1(3) ?
C8 C9 C11 . . 118.6(4) ?
C8 C9 C10 . . 118.4(3) ?
C11 C9 C10 . . 122.9(3) ?
C9 C10 C5 . . 106.6(3) ?
C9 C10 C19 . . 114.6(3) ?
C5 C10 C19 . . 114.1(3) ?
C9 C10 H10 . . 107.0 ?
C5 C10 H10 . . 107.0 ?
C19 C10 H10 . . 107.0 ?
C9 C11 C9 7_565 . 121.7(5) ?
C9 C11 H11 7_565 . 119.1 ?
C9 C11 H11 . . 119.1 ?
C8 C12 C8 . 7_565 120.1(5) ?
C8 C12 Br2 . . 119.9(2) ?
C8 C12 Br2 7_565 . 119.9(2) ?
O4 C13 O3 . . 113.2(3) ?
O4 C13 H13A . . 108.9 ?
O3 C13 H13A . . 108.9 ?
O4 C13 H13B . . 108.9 ?
O3 C13 H13B . . 108.9 ?
H13A C13 H13B . . 107.8 ?
O4 C14 C15 . . 120.8(4) ?
O4 C14 C18 . . 119.5(3) ?
C15 C14 C18 . . 119.6(4) ?
C17 C15 C14 . . 118.2(4) ?
C17 C15 C16 . . 121.7(4) ?
C14 C15 C16 . . 120.1(4) ?
C15 C16 C27 . . 112.9(4) ?
C15 C16 C3 . . 106.4(3) ?
C27 C16 C3 . . 113.8(3) ?
C15 C16 H16 . . 107.8 ?
C27 C16 H16 . . 107.8 ?
C3 C16 H16 . . 107.8 ?
C15 C17 C15 7_565 . 122.9(5) ?
C15 C17 H17 7_565 . 118.5 ?
C15 C17 H17 . . 118.5 ?
C14 C18 C14 7_565 . 121.3(5) ?
C14 C18 Br3 7_565 . 119.4(2) ?
C14 C18 Br3 . . 119.4(2) ?
C20 C19 C10 . . 111.3(3) ?
C20 C19 H19A . . 109.4 ?
C10 C19 H19A . . 109.4 ?
C20 C19 H19B . . 109.4 ?
C10 C19 H19B . . 109.4 ?
H19A C19 H19B . . 108.0 ?
C21A C20 C19 . . 116.3(5) ?
C19 C20 C21 . . 112.2(4) ?
C19 C20 H20A . . 109.2 ?
C21 C20 H20A . . 109.2 ?
C19 C20 H20B . . 109.2 ?
C21 C20 H20B . . 109.2 ?
H20A C20 H20B . . 107.9 ?
C21A C20 H20C . . 108.2 ?
C19 C20 H20C . . 108.2 ?
C21A C20 H20D . . 108.2 ?
C19 C20 H20D . . 108.2 ?
H20C C20 H20D . . 107.4 ?
C22 C21 C26 . . 120.0 ?
C22 C21 C20 . . 121.5(5) ?
C26 C21 C20 . . 118.2(5) ?
C21 C22 C23 . . 120.0 ?
C21 C22 H22 . . 120.0 ?
C23 C22 H22 . . 120.0 ?
C22 C23 C24 . . 120.0 ?
C22 C23 H23 . . 120.0 ?
C24 C23 H23 . . 120.0 ?
C25 C24 C23 . . 120.0 ?
C25 C24 H24 . . 120.0 ?
C23 C24 H24 . . 120.0 ?
C26 C25 C24 . . 120.0 ?
C26 C25 H25 . . 120.0 ?
C24 C25 H25 . . 120.0 ?
C25 C26 C21 . . 120.0 ?
C25 C26 H26 . . 120.0 ?
C21 C26 H26 . . 120.0 ?
C22A C21A C26A . . 120.0 ?
C22A C21A C20 . . 123.3(7) ?
C26A C21A C20 . . 116.4(7) ?
C21A C22A C23A . . 120.0 ?
C21A C22A H22A . . 120.0 ?
C23A C22A H22A . . 120.0 ?
C22A C23A C24A . . 120.0 ?
C22A C23A H23A . . 120.0 ?
C24A C23A H23A . . 120.0 ?
C23A C24A C25A . . 120.0 ?
C23A C24A H24A . . 120.0 ?
C25A C24A H24A . . 120.0 ?
C26A C25A C24A . . 120.0 ?
C26A C25A H25A . . 120.0 ?
C24A C25A H25A . . 120.0 ?
C25A C26A C21A . . 120.0 ?
C25A C26A H26A . . 120.0 ?
C21A C26A H26A . . 120.0 ?
C28 C27 C16 . . 112.8(4) ?
C28 C27 H27A . . 109.0 ?
C16 C27 H27A . . 109.0 ?
C28 C27 H27B . . 109.0 ?
C16 C27 H27B . . 109.0 ?
H27A C27 H27B . . 107.8 ?
C27 C28 C29 . . 111.8(4) ?
C27 C28 H28A . . 109.2 ?
C29 C28 H28A . . 109.2 ?
C27 C28 H28B . . 109.2 ?
C29 C28 H28B . . 109.2 ?
H28A C28 H28B . . 107.9 ?
C34 C29 C30 . . 118.8(5) ?
C34 C29 C28 . . 121.2(5) ?
C30 C29 C28 . . 119.9(5) ?
C31 C30 C29 . . 121.3(5) ?
C31 C30 H30 . . 119.3 ?
C29 C30 H30 . . 119.3 ?
C30 C31 C32 . . 119.5(5) ?
C30 C31 H31 . . 120.3 ?
C32 C31 H31 . . 120.3 ?
C33 C32 C31 . . 120.8(6) ?
C33 C32 H32 . . 119.6 ?
C31 C32 H32 . . 119.6 ?
C32 C33 C34 . . 119.2(6) ?
C32 C33 H33 . . 120.4 ?
C34 C33 H33 . . 120.4 ?
C29 C34 C33 . . 120.3(5) ?
C29 C34 H34 . . 119.8 ?
C33 C34 H34 . . 119.8 ?
O5 C35 C37 . . 120.9(7) ?
O5 C35 C36 . . 118.9(7) ?
C37 C35 C36 . . 120.2(7) ?
C35 C36 H36A . . 108.7 ?
C35 C36 H36B . . 109.9 ?
H36A C36 H36B . . 109.5 ?
C35 C37 H37A . . 110.0 ?
C35 C37 H37B . . 109.2 ?
H37A C37 H37B . . 109.5 ?
C6 O1 C7 . . 117.8(3) ?
C8 O2 C7 . . 117.4(3) ?
C2 O3 C13 . . 116.7(3) ?
C14 O4 C13 . . 116.6(3) ?

loop_
_geom_bond_atom_site_label_1
_geom_bond_atom_site_label_2
_geom_bond_site_symmetry_2
_geom_bond_distance
_geom_bond_publ_flag
C1 C6 . 1.377(5) ?
C1 C2 . 1.383(5) ?
C1 Br1 . 1.897(4) ?
C2 O3 . 1.385(4) ?
C2 C3 . 1.391(5) ?
C3 C4 . 1.389(5) ?
C3 C16 . 1.540(5) ?
C4 C5 . 1.385(5) ?
C4 H4 . 0.9500 ?
C5 C6 . 1.381(5) ?
C5 C10 . 1.531(5) ?
C6 O1 . 1.397(4) ?
C7 O1 . 1.410(5) ?
C7 O2 . 1.422(5) ?
C7 H7A . 0.9900 ?
C7 H7B . 0.9900 ?
C8 C9 . 1.382(5) ?
C8 O2 . 1.385(5) ?
C8 C12 . 1.389(5) ?
C9 C11 . 1.394(5) ?
C9 C10 . 1.526(5) ?
C10 C19 . 1.535(5) ?
C10 H10 . 1.0000 ?
C11 C9 7_565 1.394(5) ?
C11 H11 . 0.9500 ?
C12 C8 7_565 1.389(5) ?
C12 Br2 . 1.882(5) ?
C13 O4 . 1.395(5) ?
C13 O3 . 1.411(5) ?
C13 H13A . 0.9900 ?
C13 H13B . 0.9900 ?
C14 O4 . 1.388(5) ?
C14 C15 . 1.393(5) ?
C14 C18 . 1.394(5) ?
C15 C17 . 1.391(5) ?
C15 C16 . 1.520(6) ?
C16 C27 . 1.529(5) ?
C16 H16 . 1.0000 ?
C17 C15 7_565 1.391(5) ?
C17 H17 . 0.9500 ?
C18 C14 7_565 1.394(5) ?
C18 Br3 . 1.880(5) ?
C19 C20 . 1.526(5) ?
C19 H19A . 0.9900 ?
C19 H19B . 0.9900 ?
C20 C21A . 1.491(7) ?
C20 C21 . 1.569(7) ?
C20 H20A . 0.9900 ?
C20 H20B . 0.9900 ?
C20 H20C . 0.9900 ?
C20 H20D . 0.9900 ?
C21 C22 . 1.3900 ?
C21 C26 . 1.3900 ?
C22 C23 . 1.3900 ?
C22 H22 . 0.9500 ?
C23 C24 . 1.3900 ?
C23 H23 . 0.9500 ?
C24 C25 . 1.3900 ?
C24 H24 . 0.9500 ?
C25 C26 . 1.3900 ?
C25 H25 . 0.9500 ?
C26 H26 . 0.9500 ?
C21A C22A . 1.3900 ?
C21A C26A . 1.3900 ?
C22A C23A . 1.3900 ?
C22A H22A . 0.9500 ?
C23A C24A . 1.3900 ?
C23A H23A . 0.9500 ?
C24A C25A . 1.3900 ?
C24A H24A . 0.9500 ?
C25A C26A . 1.3900 ?
C25A H25A . 0.9500 ?
C26A H26A . 0.9500 ?
C27 C28 . 1.494(6) ?
C27 H27A . 0.9900 ?
C27 H27B . 0.9900 ?
C28 C29 . 1.520(7) ?
C28 H28A . 0.9900 ?
C28 H28B . 0.9900 ?
C29 C34 . 1.357(7) ?
C29 C30 . 1.413(7) ?
C30 C31 . 1.368(7) ?
C30 H30 . 0.9500 ?
C31 C32 . 1.383(9) ?
C31 H31 . 0.9500 ?
C32 C33 . 1.375(9) ?
C32 H32 . 0.9500 ?
C33 C34 . 1.428(8) ?
C33 H33 . 0.9500 ?
C34 H34 . 0.9500 ?
C35 O5 . 1.204(7) ?
C35 C37 . 1.470(10) ?
C35 C36 . 1.544(11) ?
C36 H36A . 0.9800 ?
C36 H36B . 0.9800 ?
C37 H37A . 0.9800 ?
C37 H37B . 0.9800 ?

loop_
_geom_torsion_atom_site_label_1
_geom_torsion_atom_site_label_2
_geom_torsion_atom_site_label_3
_geom_torsion_atom_site_label_4
_geom_torsion_site_symmetry_1
_geom_torsion_site_symmetry_2
_geom_torsion_site_symmetry_3
_geom_torsion_site_symmetry_4
_geom_torsion
_geom_torsion_publ_flag
C6 C1 C2 O3 . . . . -175.0(4) ?
Br1 C1 C2 O3 . . . . 3.5(5) ?
C6 C1 C2 C3 . . . . 2.1(6) ?
Br1 C1 C2 C3 . . . . -179.3(3) ?
C1 C2 C3 C4 . . . . -0.8(6) ?
O3 C2 C3 C4 . . . . 176.3(4) ?
C1 C2 C3 C16 . . . . 176.4(4) ?
O3 C2 C3 C16 . . . . -6.5(6) ?
C2 C3 C4 C5 . . . . -1.3(6) ?
C16 C3 C4 C5 . . . . -178.5(4) ?
C3 C4 C5 C6 . . . . 2.2(6) ?
C3 C4 C5 C10 . . . . 178.7(4) ?
C2 C1 C6 C5 . . . . -1.3(6) ?
Br1 C1 C6 C5 . . . . -179.8(3) ?
C2 C1 C6 O1 . . . . 174.4(3) ?
Br1 C1 C6 O1 . . . . -4.1(5) ?
C4 C5 C6 C1 . . . . -0.8(6) ?
C10 C5 C6 C1 . . . . -177.5(4) ?
C4 C5 C6 O1 . . . . -176.4(3) ?
C10 C5 C6 O1 . . . . 6.9(5) ?
O2 C8 C9 C11 . . . . 175.2(3) ?
C12 C8 C9 C11 . . . . -0.6(6) ?
O2 C8 C9 C10 . . . . -7.2(5) ?
C12 C8 C9 C10 . . . . 176.9(4) ?
C8 C9 C10 C5 . . . . -85.6(4) ?
C11 C9 C10 C5 . . . . 91.8(4) ?
C8 C9 C10 C19 . . . . 147.2(3) ?
C11 C9 C10 C19 . . . . -35.4(5) ?
C6 C5 C10 C9 . . . . 85.6(4) ?
C4 C5 C10 C9 . . . . -90.9(4) ?
C6 C5 C10 C19 . . . . -146.9(4) ?
C4 C5 C10 C19 . . . . 36.6(5) ?
C8 C9 C11 C9 . . . 7_565 -1.0(7) ?
C10 C9 C11 C9 . . . 7_565 -178.5(3) ?
C9 C8 C12 C8 . . . 7_565 2.3(7) ?
O2 C8 C12 C8 . . . 7_565 -173.7(3) ?
C9 C8 C12 Br2 . . . . 179.8(3) ?
O2 C8 C12 Br2 . . . . 3.9(5) ?
O4 C14 C15 C17 . . . . -176.2(3) ?
C18 C14 C15 C17 . . . . 0.6(6) ?
O4 C14 C15 C16 . . . . 6.0(5) ?
C18 C14 C15 C16 . . . . -177.2(4) ?
C17 C15 C16 C27 . . . . 32.1(5) ?
C14 C15 C16 C27 . . . . -150.1(3) ?
C17 C15 C16 C3 . . . . -93.5(4) ?
C14 C15 C16 C3 . . . . 84.3(4) ?
C4 C3 C16 C15 . . . . 93.1(4) ?
C2 C3 C16 C15 . . . . -84.0(4) ?
C4 C3 C16 C27 . . . . -31.9(5) ?
C2 C3 C16 C27 . . . . 150.9(4) ?
C14 C15 C17 C15 . . . 7_565 1.3(7) ?
C16 C15 C17 C15 . . . 7_565 179.1(3) ?
O4 C14 C18 C14 . . . 7_565 174.3(3) ?
C15 C14 C18 C14 . . . 7_565 -2.6(8) ?
O4 C14 C18 Br3 . . . . -4.4(6) ?
C15 C14 C18 Br3 . . . . 178.7(3) ?
C9 C10 C19 C20 . . . . -67.1(5) ?
C5 C10 C19 C20 . . . . 169.7(4) ?
C10 C19 C20 C21A . . . . -162.2(6) ?
C10 C19 C20 C21 . . . . 177.0(5) ?
C21A C20 C21 C22 . . . . -62.9(15) ?
C19 C20 C21 C22 . . . . 43.4(8) ?
C21A C20 C21 C26 . . . . 110.6(18) ?
C19 C20 C21 C26 . . . . -143.1(5) ?
C26 C21 C22 C23 . . . . 0.0 ?
C20 C21 C22 C23 . . . . 173.3(8) ?
C21 C22 C23 C24 . . . . 0.0 ?
C22 C23 C24 C25 . . . . 0.0 ?
C23 C24 C25 C26 . . . . 0.0 ?
C24 C25 C26 C21 . . . . 0.0 ?
C22 C21 C26 C25 . . . . 0.0 ?
C20 C21 C26 C25 . . . . -173.6(8) ?
C19 C20 C21A C22A . . . . 85.6(8) ?
C21 C20 C21A C22A . . . . 167.9(19) ?
C19 C20 C21A C26A . . . . -88.3(8) ?
C21 C20 C21A C26A . . . . -6.0(13) ?
C26A C21A C22A C23A . . . . 0.0 ?
C20 C21A C22A C23A . . . . -173.7(8) ?
C21A C22A C23A C24A . . . . 0.0 ?
C22A C23A C24A C25A . . . . 0.0 ?
C23A C24A C25A C26A . . . . 0.0 ?
C24A C25A C26A C21A . . . . 0.0 ?
C22A C21A C26A C25A . . . . 0.0 ?
C20 C21A C26A C25A . . . . 174.1(8) ?
C15 C16 C27 C28 . . . . 173.1(4) ?
C3 C16 C27 C28 . . . . -65.4(5) ?
C16 C27 C28 C29 . . . . 166.2(4) ?
C27 C28 C29 C34 . . . . -88.0(6) ?
C27 C28 C29 C30 . . . . 90.1(6) ?
C34 C29 C30 C31 . . . . 2.1(8) ?
C28 C29 C30 C31 . . . . -176.1(5) ?
C29 C30 C31 C32 . . . . -2.3(9) ?
C30 C31 C32 C33 . . . . 1.3(10) ?
C31 C32 C33 C34 . . . . -0.1(10) ?
C30 C29 C34 C33 . . . . -0.8(8) ?
C28 C29 C34 C33 . . . . 177.3(5) ?
C32 C33 C34 C29 . . . . -0.2(9) ?
C1 C6 O1 C7 . . . . 100.6(4) ?
C5 C6 O1 C7 . . . . -83.7(4) ?
O2 C7 O1 C6 . . . . 88.9(4) ?
C9 C8 O2 C7 . . . . 84.2(4) ?
C12 C8 O2 C7 . . . . -99.9(4) ?
O1 C7 O2 C8 . . . . -88.9(4) ?
C1 C2 O3 C13 . . . . -99.3(4) ?
C3 C2 O3 C13 . . . . 83.6(5) ?
O4 C13 O3 C2 . . . . -91.8(4) ?
C15 C14 O4 C13 . . . . -83.1(4) ?
C18 C14 O4 C13 . . . . 100.1(5) ?
O3 C13 O4 C14 . . . . 91.1(4) ?
